data_2107075
loop_
_publ_author_name
'Mootz, D.'
'Altenburg, H.'

_publ_section_title
;
 Die Kristallstruktur von Na5 P3 O8 (H2 O)14,
 Pentanatrium-triphosphat(IV,III,IV)-14-Wasser
;
_journal_name_full 'Acta Crystallographica B (24,1968-38,1982)'
_journal_page_first 1077
_journal_page_last 1089
_journal_volume 25
_journal_year 1969
_chemical_formula_sum 'H28 Na5 O22 P3'
_chemical_name_systematic 'Na5 P3 O8 (H2 O)14'
_space_group_IT_number 2
_symmetry_space_group_name_Hall '-P 1'
_symmetry_space_group_name_H-M 'P -1'
_cell_angle_alpha 89.96
_cell_angle_beta 108.76
_cell_angle_gamma 123.97
_cell_formula_units_Z 2
_cell_length_a 12.422
_cell_length_b 16.53
_cell_length_c 7.073
_cell_volume 1110.455
_citation_journal_id_ASTM ACBCAR
_cod_data_source_file Mootz_ACBCAR_1969_1107.cif
_cod_data_source_block H28Na5O22P3
_cod_database_code 2107075

loop_
_symmetry_equiv_pos_as_xyz
x,y,z
-x,-y,-z

loop_
_atom_site_label
_atom_site_type_symbol
_atom_site_fract_x
_atom_site_fract_y
_atom_site_fract_z
_atom_site_occupancy
_atom_site_U_iso_or_equiv
H7 H+1 0.607 0.542 0.795 1 0.0
H21 H+1 1.097 0.399 0.541 1 0.0
H8 H+1 0.476 0.435 0.818 1 0.0
Na2 Na+1 0.5242 0.3143 0.7134 1 0.0
H26 H+1 1.013 0.105 0.95 1 0.0
O12 O-2 0.5262 0.478 0.7373 1 0.0
H20 H+1 1.066 0.3 1.088 1 0.0
P1 P+4 0.4182 0.1249 0.1589 1 0.0
P2 P+3 0.4588 0.2741 0.1567 1 0.0
O17 O-2 0.7007 0.0925 0.5763 1 0.0
O2 O-2 0.3468 0.0679 -0.0644 1 0.0
H15 H+1 0.677 0.14 1.156 1 0.0
H3 H+1 0.745 0.582 0.168 1 0.0
H14 H+1 0.788 0.364 0.664 1 0.0
O5 O-2 0.4842 0.3202 0.3675 1 0.0
O9 O-2 0.7815 0.6728 0.6344 1 0.0
O10 O-2 0.7513 0.5343 0.2676 1 0.0
O1 O-2 0.5647 0.1508 0.269 1 0.0
O14 O-2 0.7994 0.3523 1.0477 1 0.0
H19 H+1 1.086 0.321 0.88 1 0.0
H13 H+1 0.694 0.263 0.428 1 0.0
O20 O-2 0.9392 0.1348 0.5014 1 0.0
O21 O-2 0.9374 0.0955 0.0215 1 0.0
H1 H+1 0.751 0.677 0.739 1 0.0
O3 O-2 0.3242 0.072 0.2812 1 0.0
Na5 Na+1 0.8929 -0.0044 1.271 1 0.0
H22 H+1 0.926 0.366 1.477 1 0.0
H6 H+1 0.874 0.559 0.831 1 0.0
H2 H+1 0.742 0.697 0.505 1 0.0
Na4 Na+1 0.9682 0.2248 1.2401 1 0.0
O8 O-2 0.1412 0.153 -0.1313 1 0.0
P3 P+4 0.2758 0.2581 -0.0894 1 0.0
H12 H+1 0.858 0.354 1.188 1 0.0
O22 O-2 0.8514 -0.0855 0.5561 1 0.0
O18 O-2 1.0111 0.3162 0.9492 1 0.0
Na3 Na+1 0.7254 0.2057 0.8177 1 0.0
H24 H+1 0.873 0.134 0.572 1 0.0
O15 O-2 0.7828 0.3108 0.57 1 0.0
O7 O-2 0.3155 0.2788 -0.2767 1 0.0
O13 O-2 0.4947 0.1609 0.6952 1 0.0
H27 H+1 0.763 -0.082 0.56 1 0.0
H10 H+1 0.445 0.154 0.778 1 0.0
H17 H+1 0.683 0.027 0.61 1 0.0
H5 H+1 0.825 0.44 0.895 1 0.0
O4 O-2 0.5793 0.3353 0.0822 1 0.0
O11 O-2 0.7946 0.4719 0.781 1 0.0
H28 H+1 0.773 -0.16 0.478 1 0.0
O6 O-2 0.2677 0.3407 -0.0073 1 0.0
Na1 Na+1 0.6368 0.4951 0.5029 1 0.0
H18 H+1 0.593 0.071 0.45 1 0.0
H25 H+1 0.838 0.041 0.898 1 0.0
H11 H+1 0.722 0.325 1.08 1 0.0
H9 H+1 0.442 0.159 0.552 1 0.0
H16 H+1 0.681 0.055 1.112 1 0.0
H23 H+1 0.997 0.147 0.66 1 0.0
O16 O-2 0.7158 0.1255 1.0894 1 0.0
H4 H+1 0.675 0.461 0.177 1 0.0
O19 O-2 0.9868 0.3613 1.4137 1 0.0
